data_7214902
loop_
_publ_author_name
'Zhang, Li-Min'
'Deng, Da-Yi'
'Peng, Guo'
'Sun, Lin'
'Liang, Li'
'Lan, Guo-Qiang'
'Deng, Hong'

_publ_section_title
;
 A series of three-dimensional (3D) chiral lanthanide coordination
 polymers generated by spontaneous resolution
;
_journal_issue 23
_journal_name_full CrystEngComm
_journal_page_first 8083
_journal_paper_doi 10.1039/c2ce26028j
_journal_volume 14
_journal_year 2012
_chemical_absolute_configuration ad
_chemical_formula_moiety 'C8 H11 N2 O8 Tb'
_chemical_formula_sum 'C8 H11 N2 O8 Tb'
_chemical_formula_weight 422.12
_chemical_name_systematic
;
?
;
_space_group_IT_number 19
_symmetry_cell_setting orthorhombic
_symmetry_space_group_name_Hall 'P 2ac 2ab'
_symmetry_space_group_name_H-M 'P 21 21 21'
_atom_sites_solution_hydrogens geom
_atom_sites_solution_primary direct
_atom_sites_solution_secondary difmap
_audit_creation_method SHELXL-97
_cell_angle_alpha 90.00
_cell_angle_beta 90.00
_cell_angle_gamma 90.00
_cell_formula_units_Z 4
_cell_length_a 7.6961(15)
_cell_length_b 8.2458(17)
_cell_length_c 18.737(4)
_cell_measurement_reflns_used 4629
_cell_measurement_temperature 296(2)
_cell_measurement_theta_max 27.94
_cell_measurement_theta_min 2.70
_cell_volume 1189.1(4)
_computing_cell_refinement 'Bruker SMART'
_computing_data_collection 'Bruker SMART'
_computing_data_reduction 'Bruker SAINT'
_computing_molecular_graphics 'Bruker SHELXTL'
_computing_publication_material 'Bruker SHELXTL'
_computing_structure_refinement 'SHELXL-97 (Sheldrick, 1997)'
_computing_structure_solution 'SHELXS-97 (Sheldrick, 1990)'
_diffrn_ambient_temperature 296(2)
_diffrn_measured_fraction_theta_full 0.999
_diffrn_measured_fraction_theta_max 0.999
_diffrn_measurement_device_type 'CCD area detector'
_diffrn_measurement_method 'phi and omega scans'
_diffrn_radiation_monochromator graphite
_diffrn_radiation_source 'fine-focus sealed tube'
_diffrn_radiation_type MoK\a
_diffrn_radiation_wavelength 0.71073
_diffrn_reflns_av_R_equivalents 0.0433
_diffrn_reflns_av_sigmaI/netI 0.0507
_diffrn_reflns_limit_h_max 8
_diffrn_reflns_limit_h_min -9
_diffrn_reflns_limit_k_max 9
_diffrn_reflns_limit_k_min -9
_diffrn_reflns_limit_l_max 22
_diffrn_reflns_limit_l_min -18
_diffrn_reflns_number 6106
_diffrn_reflns_theta_full 25.40
_diffrn_reflns_theta_max 25.40
_diffrn_reflns_theta_min 2.17
_exptl_absorpt_coefficient_mu 5.987
_exptl_absorpt_correction_T_max 0.550
_exptl_absorpt_correction_T_min 0.354
_exptl_absorpt_correction_type multi-scan
_exptl_absorpt_process_details 'Apex2 (Bruker, 2005)'
_exptl_crystal_colour colourless
_exptl_crystal_density_diffrn 2.358
_exptl_crystal_density_method 'not measured'
_exptl_crystal_description block
_exptl_crystal_F_000 808.0
_exptl_crystal_size_max 0.2
_exptl_crystal_size_mid 0.15
_exptl_crystal_size_min 0.1
_refine_diff_density_max 1.092
_refine_diff_density_min -1.083
_refine_diff_density_rms 0.129
_refine_ls_abs_structure_details 'Flack H D (1983), Acta Cryst. A39, 876-881'
_refine_ls_abs_structure_Flack 0.04(2)
_refine_ls_extinction_method none
_refine_ls_goodness_of_fit_ref 1.081
_refine_ls_hydrogen_treatment constr
_refine_ls_matrix_type full
_refine_ls_number_parameters 172
_refine_ls_number_reflns 2186
_refine_ls_number_restraints 0
_refine_ls_restrained_S_all 1.081
_refine_ls_R_factor_all 0.0299
_refine_ls_R_factor_gt 0.0278
_refine_ls_shift/su_max 0.001
_refine_ls_shift/su_mean 0.000
_refine_ls_structure_factor_coef Fsqd
_refine_ls_weighting_details 'calc w=1/[\s^2^(Fo^2^)+(0.0204P)^2^+0.0000P] where P=(Fo^2^+2Fc^2^)/3'
_refine_ls_weighting_scheme calc
_refine_ls_wR_factor_gt 0.0604
_refine_ls_wR_factor_ref 0.0612
_reflns_number_gt 2118
_reflns_number_total 2186
_reflns_threshold_expression >2sigma(I)
_cod_data_source_file c2ce26028j.txt
_cod_data_source_block 3
_cod_depositor_comments
;
The following automatic conversions were performed:

'_symmetry_cell_setting' value 'Orthorhombic' changed to
'orthorhombic' according to
/usr/data/users/saulius/automatic-downloads/retrospective/RSC/lib/dictionaries/cif_core.dic
dictionary named 'cif_core.dic' version 2.4.2 from 2011-04-26.

Automatic conversion script
Id: cif_fix_values 2281 2013-09-26 08:29:07Z andrius 
;
_cod_original_sg_symbol_H-M ' P 21 21 21 '
_cod_original_formula_sum 'C8 H11 N2 O8 Tb '
_cod_database_code 7214902

loop_
_symmetry_equiv_pos_as_xyz
'x, y, z'
'-x+1/2, -y, z+1/2'
'-x, y+1/2, -z+1/2'
'x+1/2, -y+1/2, -z'

loop_
_atom_site_label
_atom_site_type_symbol
_atom_site_fract_x
_atom_site_fract_y
_atom_site_fract_z
_atom_site_U_iso_or_equiv
_atom_site_adp_type
_atom_site_occupancy
_atom_site_symmetry_multiplicity
_atom_site_calc_flag
_atom_site_refinement_flags
C1 C 0.7566(10) 0.0403(9) 0.1388(3) 0.0237(17) Uani 1 1 d .
C2 C 0.6390(10) -0.0549(9) 0.0886(4) 0.0302(19) Uani 1 1 d .
H2A H 0.7099 -0.1135 0.0544 0.036 Uiso 1 1 calc R
H2B H 0.5730 -0.1336 0.1159 0.036 Uiso 1 1 calc R
C3 C 0.3681(10) -0.0273(10) 0.0202(4) 0.0294(18) Uani 1 1 d .
H3A H 0.3195 -0.1033 0.0543 0.035 Uiso 1 1 calc R
H3B H 0.4007 -0.0869 -0.0224 0.035 Uiso 1 1 calc R
C4 C 0.2340(10) 0.1000(9) 0.0015(3) 0.0253(17) Uani 1 1 d .
C5 C 0.1962(10) 0.5405(8) 0.1519(4) 0.0211(15) Uani 1 1 d .
C6 C 0.1067(9) 0.6882(9) 0.1838(4) 0.0243(16) Uani 1 1 d .
H6A H 0.1912 0.7509 0.2105 0.029 Uiso 1 1 calc R
H6B H 0.0636 0.7561 0.1453 0.029 Uiso 1 1 calc R
N1 N 0.5202(7) 0.0508(7) 0.0506(3) 0.0214(14) Uani 1 1 d .
H1 H 0.5815 0.0886 0.0126 0.026 Uiso 1 1 calc R
N2 N -0.0410(8) 0.6451(6) 0.2319(3) 0.0210(13) Uani 1 1 d .
H2C H -0.0010 0.5809 0.2671 0.025 Uiso 1 1 calc R
H2D H -0.0819 0.7364 0.2522 0.025 Uiso 1 1 calc R
O1 O 0.7116(6) 0.1841(6) 0.1531(2) 0.0251(11) Uani 1 1 d .
O2 O 0.8857(7) -0.0295(7) 0.1621(3) 0.0379(15) Uani 1 1 d .
O3 O 0.2405(7) 0.2328(6) 0.0338(3) 0.0281(12) Uani 1 1 d .
O4 O 0.1203(7) 0.0616(6) -0.0436(3) 0.0279(13) Uani 1 1 d .
O5 O 0.3037(8) 0.5673(6) 0.1037(3) 0.0323(13) Uani 1 1 d .
O6 O 0.1676(7) 0.4019(6) 0.1770(3) 0.0272(12) Uani 1 1 d .
Tb1 Tb 0.44109(4) 0.29995(3) 0.122476(15) 0.01492(10) Uani 1 1 d .
C8 C -0.3407(9) 0.5348(8) 0.2431(3) 0.0204(15) Uani 1 1 d .
C7 C -0.1867(10) 0.5610(9) 0.1952(4) 0.0251(17) Uani 1 1 d .
H7A H -0.1463 0.4568 0.1778 0.030 Uiso 1 1 calc R
H7B H -0.2225 0.6248 0.1543 0.030 Uiso 1 1 calc R
O8 O -0.3354(7) 0.5943(6) 0.3061(2) 0.0256(11) Uani 1 1 d .
O7 O -0.4619(7) 0.4504(7) 0.2201(3) 0.0340(13) Uani 1 1 d .

loop_
_atom_site_aniso_label
_atom_site_aniso_U_11
_atom_site_aniso_U_22
_atom_site_aniso_U_33
_atom_site_aniso_U_23
_atom_site_aniso_U_13
_atom_site_aniso_U_12
C1 0.020(4) 0.033(4) 0.018(4) -0.002(3) 0.004(3) 0.008(3)
C2 0.024(4) 0.026(4) 0.040(4) -0.004(3) -0.010(4) 0.003(3)
C3 0.026(4) 0.024(4) 0.037(4) -0.006(4) -0.015(4) 0.001(3)
C4 0.021(4) 0.035(4) 0.020(4) 0.001(3) -0.002(3) 0.008(4)
C5 0.016(4) 0.017(4) 0.031(4) 0.000(3) 0.000(3) 0.005(3)
C6 0.019(4) 0.018(3) 0.036(4) 0.000(3) 0.006(3) 0.003(3)
N1 0.019(3) 0.018(3) 0.027(3) -0.001(2) -0.003(2) 0.003(2)
N2 0.017(3) 0.015(3) 0.030(3) 0.001(2) 0.004(3) 0.006(3)
O1 0.023(3) 0.018(2) 0.034(3) -0.005(2) -0.004(2) 0.003(2)
O2 0.025(3) 0.041(3) 0.047(3) -0.007(3) -0.015(2) 0.018(3)
O3 0.026(3) 0.023(3) 0.034(3) -0.006(2) -0.010(2) 0.004(2)
O4 0.028(3) 0.023(3) 0.032(3) 0.001(2) -0.016(2) -0.003(2)
O5 0.034(3) 0.026(3) 0.037(3) 0.009(2) 0.021(3) 0.011(3)
O6 0.021(3) 0.017(3) 0.044(3) 0.001(2) 0.008(2) 0.002(2)
Tb1 0.01179(15) 0.01547(14) 0.01750(15) -0.00095(14) 0.00088(14) 0.00168(14)
C8 0.014(4) 0.019(4) 0.029(4) -0.002(3) -0.004(3) 0.006(3)
C7 0.023(4) 0.031(4) 0.021(4) -0.003(3) 0.002(3) 0.002(4)
O8 0.026(3) 0.023(3) 0.028(3) -0.009(2) 0.004(2) -0.007(3)
O7 0.020(3) 0.044(3) 0.038(3) -0.014(2) 0.003(3) -0.004(3)

loop_
_atom_type_symbol
_atom_type_description
_atom_type_scat_dispersion_real
_atom_type_scat_dispersion_imag
_atom_type_scat_source
C C 0.0033 0.0016 'International Tables Vol C Tables 4.2.6.8 and 6.1.1.4'
H H 0.0000 0.0000 'International Tables Vol C Tables 4.2.6.8 and 6.1.1.4'
N N 0.0061 0.0033 'International Tables Vol C Tables 4.2.6.8 and 6.1.1.4'
O O 0.0106 0.0060 'International Tables Vol C Tables 4.2.6.8 and 6.1.1.4'
Tb Tb -0.1723 4.1537 'International Tables Vol C Tables 4.2.6.8 and 6.1.1.4'

loop_
_geom_angle_atom_site_label_1
_geom_angle_atom_site_label_2
_geom_angle_atom_site_label_3
_geom_angle
_geom_angle_site_symmetry_1
_geom_angle_site_symmetry_3
O2 C1 O1 125.9(7) . .
O2 C1 C2 117.3(6) . .
O1 C1 C2 116.8(7) . .
N1 C2 C1 111.6(6) . .
N1 C3 C4 109.5(6) . .
O3 C4 O4 125.0(7) . .
O3 C4 C3 117.9(6) . .
O4 C4 C3 117.1(6) . .
O5 C5 O6 123.4(7) . .
O5 C5 C6 116.4(6) . .
O6 C5 C6 120.1(6) . .
N2 C6 C5 113.0(6) . .
C2 N1 C3 115.8(5) . .
C2 N1 Tb1 112.2(4) . .
C3 N1 Tb1 112.0(4) . .
C7 N2 C6 114.0(5) . .
C1 O1 Tb1 124.8(5) . .
C4 O3 Tb1 125.3(4) . .
C4 O4 Tb1 135.9(5) . 4_455
C5 O5 Tb1 91.3(4) . .
C5 O6 Tb1 90.3(4) . .
O8 Tb1 O4 160.00(16) 3_545 4
O8 Tb1 O7 92.81(18) 3_545 1_655
O4 Tb1 O7 92.71(19) 4 1_655
O8 Tb1 O3 90.31(17) 3_545 .
O4 Tb1 O3 93.23(19) 4 .
O7 Tb1 O3 153.61(18) 1_655 .
O8 Tb1 O1 82.69(17) 3_545 .
O4 Tb1 O1 80.19(17) 4 .
O7 Tb1 O1 75.08(17) 1_655 .
O3 Tb1 O1 131.29(16) . .
O8 Tb1 O5 125.98(17) 3_545 .
O4 Tb1 O5 74.01(17) 4 .
O7 Tb1 O5 76.96(19) 1_655 .
O3 Tb1 O5 80.03(17) . .
O1 Tb1 O5 140.63(19) . .
O8 Tb1 O6 73.25(16) 3_545 .
O4 Tb1 O6 126.75(17) 4 .
O7 Tb1 O6 76.64(18) 1_655 .
O3 Tb1 O6 79.22(17) . .
O1 Tb1 O6 141.58(16) . .
O5 Tb1 O6 52.74(17) . .
O8 Tb1 N1 78.28(18) 3_545 .
O4 Tb1 N1 85.28(18) 4 .
O7 Tb1 N1 140.53(19) 1_655 .
O3 Tb1 N1 65.66(17) . .
O1 Tb1 N1 65.71(16) . .
O5 Tb1 N1 138.72(17) . .
O6 Tb1 N1 134.17(18) . .
O7 C8 O8 124.1(7) . .
O7 C8 C7 117.7(6) . .
O8 C8 C7 118.1(6) . .
N2 C7 C8 112.7(5) . .
C8 O8 Tb1 143.7(4) . 3
C8 O7 Tb1 144.3(5) . 1_455

loop_
_geom_bond_atom_site_label_1
_geom_bond_atom_site_label_2
_geom_bond_distance
_geom_bond_site_symmetry_2
C1 O2 1.228(9) .
C1 O1 1.264(8) .
C1 C2 1.524(10) .
C2 N1 1.450(9) .
C3 N1 1.452(9) .
C3 C4 1.512(10) .
C4 O3 1.252(8) .
C4 O4 1.257(8) .
C5 O5 1.245(8) .
C5 O6 1.256(8) .
C5 C6 1.522(9) .
C6 N2 1.494(8) .
N1 Tb1 2.531(5) .
N2 C7 1.487(9) .
O1 Tb1 2.361(5) .
O3 Tb1 2.334(5) .
O4 Tb1 2.322(5) 4_455
O5 Tb1 2.470(5) .
O6 Tb1 2.486(5) .
Tb1 O8 2.308(5) 3_545
Tb1 O4 2.322(5) 4
Tb1 O7 2.332(5) 1_655
C8 O7 1.241(8) .
C8 O8 1.279(7) .
C8 C7 1.502(9) .
O8 Tb1 2.308(5) 3
O7 Tb1 2.332(5) 1_455
